data_2216458
loop_
_publ_author_name
'Aloui, Sana'
'Daoudi, Maria'
'Larbi, Najib Ben'
'Hadda, Taibi Ben'
'Stoeckli-Evans, Helen'

_publ_section_title
;
 3-Hydroxy-3-methyl-4-(3-methylquinoxalin-2-yl)butan-2-one
;
_journal_coeditor_code GG2059
_journal_issue 12
_journal_name_full 'Acta Crystallographica Section E'
_journal_page_first o4930
_journal_page_last o4930
_journal_paper_doi 10.1107/S1600536807062289
_journal_volume 63
_journal_year 2007
_chemical_formula_iupac 'C14 H16 N2 O2'
_chemical_formula_moiety 'C14 H16 N2 O2'
_chemical_formula_sum 'C14 H16 N2 O2'
_chemical_formula_weight 244.29
_chemical_melting_point 368
_chemical_name_systematic
;
3-Hydroxy-3-methyl-4-(3-methylquinoxalin-2-yl)butan-2-one
;
_space_group_IT_number 2
_symmetry_cell_setting triclinic
_symmetry_space_group_name_Hall '-P 1'
_symmetry_space_group_name_H-M 'P -1'
_atom_sites_solution_hydrogens difmap
_atom_sites_solution_primary direct
_atom_sites_solution_secondary difmap
_audit_creation_method SHELXL-97
_cell_angle_alpha 80.487(14)
_cell_angle_beta 81.612(14)
_cell_angle_gamma 80.917(14)
_cell_formula_units_Z 2
_cell_length_a 5.3212(6)
_cell_length_b 7.3946(9)
_cell_length_c 16.327(2)
_cell_measurement_reflns_used 5263
_cell_measurement_temperature 173(2)
_cell_measurement_theta_max 25.95
_cell_measurement_theta_min 2.55
_cell_volume 620.91(13)
_computing_cell_refinement 'CELL (Stoe & Cie, 2000)'
_computing_data_collection 'EXPOSE (Stoe & Cie, 2000)'
_computing_data_reduction 'INTEGRATE (Stoe & Cie, 2000)'
_computing_molecular_graphics 'PLATON (Spek, 2003)'
_computing_publication_material SHELXL97
_computing_structure_refinement 'SHELXL97 (Sheldrick, 1997)'
_computing_structure_solution 'SHELXS97 (Sheldrick, 1997)'
_diffrn_ambient_temperature 173(2)
_diffrn_detector_area_resol_mean 0.81\%A
_diffrn_measured_fraction_theta_full 0.935
_diffrn_measured_fraction_theta_max 0.935
_diffrn_measurement_device_type 'Stoe IPDS'
_diffrn_measurement_method '\f rotation'
_diffrn_radiation_monochromator graphite
_diffrn_radiation_source 'fine-focus sealed tube'
_diffrn_radiation_type MoK\a
_diffrn_radiation_wavelength 0.71073
_diffrn_reflns_av_R_equivalents 0.0421
_diffrn_reflns_av_sigmaI/netI 0.0416
_diffrn_reflns_limit_h_max 5
_diffrn_reflns_limit_h_min -6
_diffrn_reflns_limit_k_max 8
_diffrn_reflns_limit_k_min -8
_diffrn_reflns_limit_l_max 19
_diffrn_reflns_limit_l_min -19
_diffrn_reflns_number 4479
_diffrn_reflns_theta_full 25.00
_diffrn_reflns_theta_max 25.0
_diffrn_reflns_theta_min 2.8
_diffrn_standards_decay_% 0
_diffrn_standards_number 0
_exptl_absorpt_coefficient_mu 0.089
_exptl_absorpt_correction_type none
_exptl_crystal_colour 'pale yellow'
_exptl_crystal_density_diffrn 1.307
_exptl_crystal_density_method 'not measured'
_exptl_crystal_description block
_exptl_crystal_F_000 260
_exptl_crystal_size_max 0.50
_exptl_crystal_size_mid 0.46
_exptl_crystal_size_min 0.46
_refine_diff_density_max 0.23
_refine_diff_density_min -0.14
_refine_ls_extinction_method none
_refine_ls_goodness_of_fit_ref 1.027
_refine_ls_hydrogen_treatment refall
_refine_ls_matrix_type full
_refine_ls_number_parameters 227
_refine_ls_number_reflns 2048
_refine_ls_number_restraints 0
_refine_ls_restrained_S_all 1.027
_refine_ls_R_factor_all 0.0444
_refine_ls_R_factor_gt 0.0353
_refine_ls_shift/su_max <0.001
_refine_ls_shift/su_mean <0.001
_refine_ls_structure_factor_coef Fsqd
_refine_ls_weighting_details 'w=1/[\s^2^(Fo^2^)+(0.0643P)^2^] where P=(Fo^2^+2Fc^2^)/3'
_refine_ls_weighting_scheme calc
_refine_ls_wR_factor_gt 0.0950
_refine_ls_wR_factor_ref 0.0984
_reflns_number_gt 1624
_reflns_number_total 2048
_reflns_threshold_expression I>2\s(I)
_cod_data_source_file gg2059.cif
_cod_data_source_block I
_cod_database_code 2216458
_cod_database_fobs_code 2216458

loop_
_symmetry_equiv_pos_as_xyz
'x, y, z'
'-x, -y, -z'

loop_
_atom_site_type_symbol
_atom_site_label
_atom_site_fract_x
_atom_site_fract_y
_atom_site_fract_z
_atom_site_U_iso_or_equiv
_atom_site_adp_type
_atom_site_calc_flag
_atom_site_occupancy
O O1 0.52890(17) 0.50679(13) 0.36113(6) 0.0316(3) Uani d 1
H H10 0.483(3) 0.412(2) 0.3438(10) 0.045(5) Uiso d 1
O O2 1.12728(17) 0.23419(13) 0.39326(6) 0.0356(3) Uani d 1
N N1 0.6921(2) 0.23771(14) 0.25476(6) 0.0280(3) Uani d 1
N N2 0.9341(2) 0.20339(15) 0.09209(6) 0.0307(3) Uani d 1
C C1 0.6328(3) 0.10928(17) 0.21190(8) 0.0273(3) Uani d 1
C C2 0.4461(3) -0.00391(19) 0.24855(9) 0.0332(3) Uani d 1
H H2 0.359(3) 0.010(2) 0.3057(10) 0.040(4) Uiso d 1
C C3 0.3836(3) -0.12887(19) 0.20466(10) 0.0388(4) Uani d 1
H H3 0.254(4) -0.204(2) 0.2292(11) 0.052(5) Uiso d 1
C C4 0.5069(3) -0.1458(2) 0.12373(10) 0.0405(4) Uani d 1
H H4 0.457(3) -0.237(2) 0.0960(11) 0.052(5) Uiso d 1
C C5 0.6899(3) -0.03915(19) 0.08700(9) 0.0371(4) Uani d 1
H H5 0.785(3) -0.052(2) 0.0309(11) 0.044(4) Uiso d 1
C C6 0.7557(3) 0.09258(17) 0.13013(8) 0.0287(3) Uani d 1
C C7 0.9864(3) 0.32600(17) 0.13386(8) 0.0279(3) Uani d 1
C C8 0.8618(2) 0.34390(16) 0.21727(7) 0.0252(3) Uani d 1
C C9 1.1810(3) 0.4483(2) 0.09244(9) 0.0359(3) Uani d 1
H H9A 1.317(3) 0.442(2) 0.1278(10) 0.042(4) Uiso d 1
H H9B 1.253(4) 0.411(2) 0.0387(12) 0.054(5) Uiso d 1
H H9C 1.103(4) 0.574(3) 0.0839(11) 0.058(5) Uiso d 1
C C10 0.9241(3) 0.48740(18) 0.26329(8) 0.0276(3) Uani d 1
H H10A 0.875(3) 0.613(2) 0.2328(9) 0.032(4) Uiso d 1
H H10B 1.111(3) 0.476(2) 0.2620(10) 0.040(4) Uiso d 1
C C11 0.8009(2) 0.47863(17) 0.35441(8) 0.0274(3) Uani d 1
C C12 0.8763(3) 0.6337(2) 0.39282(9) 0.0335(3) Uani d 1
H H12A 0.806(3) 0.752(2) 0.3623(10) 0.040(4) Uiso d 1
H H12B 1.060(3) 0.627(2) 0.3879(10) 0.041(4) Uiso d 1
H H12C 0.810(3) 0.623(2) 0.4549(12) 0.050(5) Uiso d 1
C C13 0.9016(2) 0.29549(18) 0.40545(8) 0.0284(3) Uani d 1
C C14 0.7209(3) 0.2059(2) 0.47249(10) 0.0400(4) Uani d 1
H H14A 0.584(4) 0.172(2) 0.4482(11) 0.046(4) Uiso d 1
H H14B 0.643(4) 0.296(3) 0.5095(12) 0.059(5) Uiso d 1
H H14C 0.806(4) 0.094(3) 0.5036(12) 0.058(5) Uiso d 1

loop_
_atom_site_aniso_label
_atom_site_aniso_U_11
_atom_site_aniso_U_22
_atom_site_aniso_U_33
_atom_site_aniso_U_12
_atom_site_aniso_U_13
_atom_site_aniso_U_23
O1 0.0201(5) 0.0371(5) 0.0395(5) -0.0025(4) -0.0070(4) -0.0098(4)
O2 0.0223(6) 0.0455(6) 0.0360(5) 0.0016(4) -0.0034(4) -0.0031(4)
N1 0.0269(7) 0.0313(6) 0.0267(6) -0.0073(5) -0.0045(4) -0.0022(4)
N2 0.0348(7) 0.0342(6) 0.0245(5) -0.0108(5) -0.0037(5) -0.0026(4)
C1 0.0274(7) 0.0276(6) 0.0282(7) -0.0060(5) -0.0075(5) -0.0016(5)
C2 0.0314(8) 0.0342(7) 0.0340(7) -0.0098(6) -0.0024(6) -0.0017(6)
C3 0.0374(10) 0.0344(7) 0.0469(9) -0.0164(6) -0.0062(7) -0.0005(6)
C4 0.0484(10) 0.0344(7) 0.0446(8) -0.0155(6) -0.0116(7) -0.0080(6)
C5 0.0445(9) 0.0376(7) 0.0327(7) -0.0120(6) -0.0060(6) -0.0083(6)
C6 0.0298(8) 0.0300(6) 0.0270(7) -0.0061(5) -0.0070(5) -0.0018(5)
C7 0.0292(8) 0.0302(6) 0.0249(6) -0.0070(5) -0.0065(5) -0.0001(5)
C8 0.0232(7) 0.0279(6) 0.0250(6) -0.0050(5) -0.0063(5) -0.0008(5)
C9 0.0396(9) 0.0417(8) 0.0283(7) -0.0175(7) -0.0010(6) -0.0017(6)
C10 0.0253(8) 0.0321(7) 0.0274(7) -0.0087(5) -0.0054(5) -0.0040(5)
C11 0.0188(7) 0.0352(7) 0.0297(7) -0.0040(5) -0.0045(5) -0.0072(5)
C12 0.0250(8) 0.0413(8) 0.0380(8) -0.0046(6) -0.0057(6) -0.0153(6)
C13 0.0231(7) 0.0390(7) 0.0250(6) -0.0031(5) -0.0048(5) -0.0096(5)
C14 0.0283(8) 0.0502(9) 0.0364(8) -0.0016(7) -0.0024(6) 0.0033(7)

loop_
_atom_type_symbol
_atom_type_description
_atom_type_scat_dispersion_real
_atom_type_scat_dispersion_imag
_atom_type_scat_source
C C 0.0033 0.0016 'International Tables Vol C Tables 4.2.6.8 and 6.1.1.4'
H H 0.0000 0.0000 'International Tables Vol C Tables 4.2.6.8 and 6.1.1.4'
N N 0.0061 0.0033 'International Tables Vol C Tables 4.2.6.8 and 6.1.1.4'
O O 0.0106 0.0060 'International Tables Vol C Tables 4.2.6.8 and 6.1.1.4'

loop_
_geom_angle_atom_site_label_1
_geom_angle_atom_site_label_2
_geom_angle_atom_site_label_3
_geom_angle
C11 O1 H10 106.8(11)
C8 N1 C1 117.85(11)
C7 N2 C6 117.53(11)
N1 C1 C2 119.91(12)
N1 C1 C6 120.18(12)
C2 C1 C6 119.91(12)
C3 C2 C1 119.60(14)
C3 C2 H2 121.2(9)
C1 C2 H2 119.2(9)
C2 C3 C4 120.37(15)
C2 C3 H3 119.6(10)
C4 C3 H3 120.1(10)
C5 C4 C3 121.28(14)
C5 C4 H4 121.9(11)
C3 C4 H4 116.9(11)
C4 C5 C6 119.68(14)
C4 C5 H5 122.8(10)
C6 C5 H5 117.5(10)
N2 C6 C5 119.54(12)
N2 C6 C1 121.30(11)
C5 C6 C1 119.16(13)
N2 C7 C8 121.49(12)
N2 C7 C9 117.81(12)
C8 C7 C9 120.70(11)
N1 C8 C7 121.65(11)
N1 C8 C10 118.14(11)
C7 C8 C10 120.21(12)
C7 C9 H9A 110.9(9)
C7 C9 H9B 109.4(11)
H9A C9 H9B 110.4(15)
C7 C9 H9C 110.3(11)
H9A C9 H9C 106.9(15)
H9B C9 H9C 108.9(15)
C8 C10 C11 115.04(12)
C8 C10 H10A 109.9(8)
C11 C10 H10A 109.2(8)
C8 C10 H10B 109.1(9)
C11 C10 H10B 108.7(9)
H10A C10 H10B 104.5(12)
O1 C11 C12 106.24(10)
O1 C11 C13 111.65(11)
C12 C11 C13 107.16(10)
O1 C11 C10 112.08(10)
C12 C11 C10 109.40(12)
C13 C11 C10 110.10(10)
C11 C12 H12A 108.0(9)
C11 C12 H12B 110.9(9)
H12A C12 H12B 108.8(13)
C11 C12 H12C 110.4(10)
H12A C12 H12C 111.5(13)
H12B C12 H12C 107.3(14)
O2 C13 C14 122.42(12)
O2 C13 C11 119.26(12)
C14 C13 C11 118.19(11)
C13 C14 H14A 109.6(10)
C13 C14 H14B 108.5(11)
H14A C14 H14B 106.9(15)
C13 C14 H14C 111.8(11)
H14A C14 H14C 108.4(14)
H14B C14 H14C 111.4(15)

loop_
_geom_bond_atom_site_label_1
_geom_bond_atom_site_label_2
_geom_bond_distance
O1 C11 1.4201(16)
O1 H10 0.875(19)
O2 C13 1.2148(15)
N1 C8 1.3078(17)
N1 C1 1.3673(17)
N2 C7 1.3054(17)
N2 C6 1.3652(18)
C1 C2 1.404(2)
C1 C6 1.4139(19)
C2 C3 1.365(2)
C2 H2 0.992(16)
C3 C4 1.403(2)
C3 H3 0.956(19)
C4 C5 1.359(2)
C4 H4 0.959(19)
C5 C6 1.4050(19)
C5 H5 0.991(17)
C7 C8 1.4423(18)
C7 C9 1.4958(19)
C8 C10 1.4993(17)
C9 H9A 0.980(18)
C9 H9B 0.97(2)
C9 H9C 0.95(2)
C10 C11 1.5311(18)
C10 H10A 0.994(15)
C10 H10B 0.980(18)
C11 C12 1.5245(18)
C11 C13 1.5308(18)
C12 H12A 0.980(17)
C12 H12B 0.963(18)
C12 H12C 1.018(18)
C13 C14 1.489(2)
C14 H14A 0.958(19)
C14 H14B 0.98(2)
C14 H14C 0.98(2)

loop_
_geom_hbond_atom_site_label_D
_geom_hbond_atom_site_label_H
_geom_hbond_atom_site_label_A
_geom_hbond_site_symmetry_A
_geom_hbond_distance_DH
_geom_hbond_distance_HA
_geom_hbond_distance_DA
_geom_hbond_angle_DHA
_geom_hbond_publ_flag
O1 H10 O2 1_455 0.878(15) 2.440(16) 3.0967(14) 132.0(13) yes
O1 H10 N1 . 0.878(15) 2.170(16) 2.8082(14) 129.2(14) yes
C2 H2 O2 1_455 0.993(16) 2.436(15) 3.2898(18) 143.7(12) yes
C5 H5 N2 2_755 0.991(17) 2.619(17) 3.5676(18) 160.3(12) yes
C12 H12B O1 1_655 0.963(16) 2.513(16) 3.4373(19) 160.8(12) yes

loop_
_geom_torsion_atom_site_label_1
_geom_torsion_atom_site_label_2
_geom_torsion_atom_site_label_3
_geom_torsion_atom_site_label_4
_geom_torsion
C8 N1 C1 C2 -178.03(11)
C8 N1 C1 C6 0.77(18)
N1 C1 C2 C3 178.49(12)
C6 C1 C2 C3 -0.3(2)
C1 C2 C3 C4 0.7(2)
C2 C3 C4 C5 -0.1(2)
C3 C4 C5 C6 -0.8(2)
C7 N2 C6 C5 178.86(12)
C7 N2 C6 C1 -0.28(18)
C4 C5 C6 N2 -178.03(12)
C4 C5 C6 C1 1.1(2)
N1 C1 C6 N2 -0.23(19)
C2 C1 C6 N2 178.57(12)
N1 C1 C6 C5 -179.38(12)
C2 C1 C6 C5 -0.58(19)
C6 N2 C7 C8 0.26(18)
C6 N2 C7 C9 -179.79(11)
C1 N1 C8 C7 -0.80(17)
C1 N1 C8 C10 178.89(11)
N2 C7 C8 N1 0.30(19)
C9 C7 C8 N1 -179.65(11)
N2 C7 C8 C10 -179.39(11)
C9 C7 C8 C10 0.66(18)
N1 C8 C10 C11 6.54(17)
C7 C8 C10 C11 -173.76(11)
C8 C10 C11 O1 -61.42(14)
C8 C10 C11 C12 -178.98(10)
C8 C10 C11 C13 63.50(14)
O1 C11 C13 O2 165.51(11)
C12 C11 C13 O2 -78.55(15)
C10 C11 C13 O2 40.34(16)
O1 C11 C13 C14 -18.62(16)
C12 C11 C13 C14 97.32(14)
C10 C11 C13 C14 -143.78(12)
